data_4026042
loop_
_publ_author_name
'Shin Ando'
'Amy L. Grote'
'Kazunori Koide'

_publ_section_title
;
 Diastereoselective Synthesis of Diketopiperazine Bis-\a,\b-epoxides
;
_journal_name_full 'Journal of Organic Chemistry'
_journal_page_first 1155
_journal_page_last 1158
_journal_paper_doi 10.1021/jo102096d
_journal_volume 76
_journal_year 2011
_chemical_absolute_configuration unk
_chemical_formula_sum 'C20 H18 N2 O4'
_chemical_formula_weight 350.36
_chemical_name_systematic
; 
 ? 
;
_space_group_IT_number 19
_symmetry_cell_setting orthorhombic
_symmetry_space_group_name_Hall 'P 2ac 2ab'
_symmetry_space_group_name_H-M 'P 21 21 21'
_atom_sites_solution_hydrogens geom
_atom_sites_solution_primary direct
_atom_sites_solution_secondary difmap
_audit_creation_method SHELXL-97
_cell_angle_alpha 90.00
_cell_angle_beta 90.00
_cell_angle_gamma 90.00
_cell_formula_units_Z 4
_cell_length_a 8.491(6)
_cell_length_b 9.669(7)
_cell_length_c 20.460(14)
_cell_measurement_reflns_used 256
_cell_measurement_temperature 203(2)
_cell_measurement_theta_max 11.28
_cell_measurement_theta_min 2.33
_cell_volume 1680(2)
_computing_cell_refinement 'Bruker SMART'
_computing_data_collection 'Bruker SMART'
_computing_data_reduction 'Bruker SAINT'
_computing_molecular_graphics 'Bruker SHELXTL'
_computing_publication_material 'Bruker SHELXTL'
_computing_structure_refinement 'SHELXL-97 (Sheldrick, 1997)'
_computing_structure_solution 'SHELXS-97 (Sheldrick, 1990)'
_diffrn_ambient_temperature 203(2)
_diffrn_measured_fraction_theta_full 1.000
_diffrn_measured_fraction_theta_max 1.000
_diffrn_measurement_device_type 'CCD area detector'
_diffrn_measurement_method 'phi and omega scans'
_diffrn_radiation_monochromator graphite
_diffrn_radiation_source 'fine-focus sealed tube'
_diffrn_radiation_type MoK\a
_diffrn_radiation_wavelength 0.71073
_diffrn_reflns_av_R_equivalents 0.3785
_diffrn_reflns_av_sigmaI/netI 0.2244
_diffrn_reflns_limit_h_max 9
_diffrn_reflns_limit_h_min -9
_diffrn_reflns_limit_k_max 11
_diffrn_reflns_limit_k_min -11
_diffrn_reflns_limit_l_max 23
_diffrn_reflns_limit_l_min -23
_diffrn_reflns_number 11651
_diffrn_reflns_theta_full 24.00
_diffrn_reflns_theta_max 24.00
_diffrn_reflns_theta_min 1.99
_exptl_absorpt_coefficient_mu 0.098
_exptl_absorpt_correction_T_max 0.9990
_exptl_absorpt_correction_T_min 0.9826
_exptl_absorpt_correction_type multi-scan
_exptl_absorpt_process_details 'Bruker Sadabs'
_exptl_crystal_colour colorless
_exptl_crystal_density_diffrn 1.385
_exptl_crystal_description needle
_exptl_crystal_F_000 736
_exptl_crystal_size_max 0.18
_exptl_crystal_size_mid 0.08
_exptl_crystal_size_min 0.01
_refine_diff_density_max 0.275
_refine_diff_density_min -0.261
_refine_diff_density_rms 0.059
_refine_ls_extinction_method none
_refine_ls_goodness_of_fit_ref 0.891
_refine_ls_hydrogen_treatment constr
_refine_ls_matrix_type full
_refine_ls_number_parameters 235
_refine_ls_number_reflns 1541
_refine_ls_number_restraints 0
_refine_ls_restrained_S_all 0.891
_refine_ls_R_factor_all 0.1927
_refine_ls_R_factor_gt 0.0868
_refine_ls_shift/su_max 0.003
_refine_ls_shift/su_mean 0.001
_refine_ls_structure_factor_coef Fsqd
_refine_ls_weighting_details 'calc w=1/[\s^2^(Fo^2^)+(0.0780P)^2^+0.0000P] where P=(Fo^2^+2Fc^2^)/3'
_refine_ls_weighting_scheme calc
_refine_ls_wR_factor_gt 0.1815
_refine_ls_wR_factor_ref 0.2213
_reflns_number_gt 710
_reflns_number_total 1541
_reflns_threshold_expression >2sigma(I)
_cod_data_source_file jo102096d_si_001.cif
_cod_data_source_block sa4204s
_cod_database_code 4026042

loop_
_symmetry_equiv_pos_as_xyz
'x, y, z'
'-x+1/2, -y, z+1/2'
'-x, y+1/2, -z+1/2'
'x+1/2, -y+1/2, -z'

loop_
_atom_site_label
_atom_site_type_symbol
_atom_site_fract_x
_atom_site_fract_y
_atom_site_fract_z
_atom_site_U_iso_or_equiv
_atom_site_adp_type
_atom_site_occupancy
_atom_site_symmetry_multiplicity
_atom_site_calc_flag
_atom_site_refinement_flags
N1 N 0.2726(10) 0.1528(9) 0.3018(4) 0.044(2) Uani 1 1 d .
O1 O 0.0339(8) 0.2195(9) 0.3429(3) 0.058(2) Uani 1 1 d .
N2 N 0.2117(10) 0.3070(10) 0.1916(4) 0.041(2) Uani 1 1 d .
O2 O 0.4684(8) 0.2851(9) 0.1643(3) 0.051(2) Uani 1 1 d .
O3 O 0.5133(8) 0.0774(8) 0.2530(3) 0.048(2) Uani 1 1 d .
O4 O -0.0595(9) 0.3269(10) 0.2234(3) 0.059(2) Uani 1 1 d .
C1 C 0.3559(12) 0.2466(11) 0.1944(5) 0.037(3) Uani 1 1 d .
C2 C 0.3612(11) 0.1271(12) 0.2424(5) 0.040(3) Uani 1 1 d .
C3 C 0.1280(13) 0.2066(14) 0.2959(6) 0.050(3) Uani 1 1 d .
C4 C 0.0795(12) 0.2554(12) 0.2289(5) 0.045(3) Uani 1 1 d .
C5 C 0.3269(13) 0.0938(14) 0.3635(5) 0.056(4) Uani 1 1 d .
H5A H 0.2553 0.1203 0.3983 0.084 Uiso 1 1 calc R
H5B H 0.4316 0.1282 0.3732 0.084 Uiso 1 1 calc R
H5C H 0.3298 -0.0062 0.3600 0.084 Uiso 1 1 calc R
C6 C 0.1939(14) 0.4299(15) 0.1493(6) 0.066(4) Uani 1 1 d .
H6A H 0.2933 0.4496 0.1279 0.099 Uiso 1 1 calc R
H6B H 0.1630 0.5087 0.1757 0.099 Uiso 1 1 calc R
H6C H 0.1138 0.4122 0.1166 0.099 Uiso 1 1 calc R
C7 C 0.4027(12) -0.0144(12) 0.2227(6) 0.044(3) Uani 1 1 d .
H7A H 0.3614 -0.0868 0.2523 0.053 Uiso 1 1 calc R
C8 C 0.5477(14) -0.0062(12) 0.1152(5) 0.051(3) Uani 1 1 d .
H8A H 0.6157 0.0612 0.1325 0.061 Uiso 1 1 calc R
C9 C 0.5654(15) -0.0487(15) 0.0523(6) 0.060(4) Uani 1 1 d .
H9A H 0.6451 -0.0090 0.0265 0.073 Uiso 1 1 calc R
C10 C 0.4689(15) -0.1490(15) 0.0253(6) 0.060(4) Uani 1 1 d .
H10A H 0.4822 -0.1776 -0.0183 0.072 Uiso 1 1 calc R
C11 C 0.3524(14) -0.2059(14) 0.0641(6) 0.061(4) Uani 1 1 d .
H11A H 0.2850 -0.2734 0.0465 0.073 Uiso 1 1 calc R
C12 C 0.3332(13) -0.1650(13) 0.1288(6) 0.050(3) Uani 1 1 d .
H12A H 0.2559 -0.2071 0.1550 0.060 Uiso 1 1 calc R
C13 C 0.4281(12) -0.0625(12) 0.1543(5) 0.042(3) Uani 1 1 d .
C14 C -0.0563(11) 0.1873(14) 0.1980(5) 0.047(3) Uani 1 1 d .
H14A H -0.1111 0.1157 0.2241 0.057 Uiso 1 1 calc R
C15 C 0.0109(13) 0.0499(16) 0.1019(6) 0.058(4) Uani 1 1 d .
H15A H 0.0494 -0.0175 0.1309 0.070 Uiso 1 1 calc R
C16 C 0.0224(15) 0.0288(16) 0.0337(7) 0.074(4) Uani 1 1 d .
H16A H 0.0729 -0.0506 0.0175 0.089 Uiso 1 1 calc R
C17 C -0.0389(17) 0.1225(18) -0.0082(6) 0.074(4) Uani 1 1 d .
H17A H -0.0303 0.1088 -0.0535 0.089 Uiso 1 1 calc R
C18 C -0.1118(16) 0.2347(18) 0.0151(7) 0.075(5) Uani 1 1 d .
H18A H -0.1577 0.2975 -0.0144 0.089 Uiso 1 1 calc R
C19 C -0.1214(15) 0.2613(14) 0.0831(7) 0.069(4) Uani 1 1 d .
H19A H -0.1719 0.3414 0.0986 0.082 Uiso 1 1 calc R
C20 C -0.0565(12) 0.1691(13) 0.1260(5) 0.042(3) Uani 1 1 d .

loop_
_atom_site_aniso_label
_atom_site_aniso_U_11
_atom_site_aniso_U_22
_atom_site_aniso_U_33
_atom_site_aniso_U_23
_atom_site_aniso_U_13
_atom_site_aniso_U_12
N1 0.046(6) 0.054(7) 0.031(5) -0.009(5) -0.004(4) -0.006(5)
O1 0.045(5) 0.084(7) 0.047(5) -0.002(5) 0.015(4) -0.002(4)
N2 0.047(6) 0.034(6) 0.041(5) 0.007(5) 0.010(4) -0.002(4)
O2 0.046(5) 0.062(6) 0.046(4) -0.001(4) 0.007(4) -0.009(4)
O3 0.037(4) 0.065(6) 0.043(4) -0.008(4) -0.005(3) -0.007(4)
O4 0.039(5) 0.088(7) 0.050(5) -0.016(5) 0.002(4) 0.020(5)
C1 0.036(6) 0.045(8) 0.031(6) -0.006(6) 0.002(5) 0.000(6)
C2 0.026(6) 0.061(9) 0.031(7) 0.008(6) 0.006(5) -0.012(5)
C3 0.035(6) 0.057(8) 0.057(8) -0.014(7) 0.008(6) 0.007(6)
C4 0.035(6) 0.053(8) 0.048(7) 0.011(6) 0.008(5) -0.004(6)
C5 0.059(8) 0.067(10) 0.043(7) 0.018(7) 0.004(6) 0.005(7)
C6 0.074(9) 0.078(11) 0.045(8) 0.006(8) 0.002(7) 0.014(8)
C7 0.052(7) 0.031(7) 0.049(8) 0.012(6) -0.002(5) 0.014(6)
C8 0.062(8) 0.043(8) 0.048(8) 0.002(6) 0.001(6) -0.010(6)
C9 0.068(8) 0.070(10) 0.043(8) 0.005(7) 0.014(7) 0.026(8)
C10 0.060(9) 0.077(11) 0.043(7) -0.014(7) 0.001(7) 0.039(8)
C11 0.049(7) 0.074(10) 0.060(8) -0.036(8) -0.007(6) 0.013(7)
C12 0.042(6) 0.060(9) 0.048(8) 0.012(7) -0.001(6) 0.003(6)
C13 0.029(6) 0.053(8) 0.044(7) -0.007(7) 0.002(5) 0.018(6)
C14 0.031(6) 0.071(9) 0.039(7) 0.008(7) 0.000(5) 0.003(6)
C15 0.051(7) 0.079(11) 0.045(8) 0.012(7) -0.022(6) -0.008(7)
C16 0.064(9) 0.082(12) 0.076(10) -0.020(9) -0.009(8) 0.018(8)
C17 0.066(10) 0.101(14) 0.055(9) -0.002(9) -0.016(8) 0.002(9)
C18 0.075(10) 0.089(13) 0.060(10) 0.022(9) -0.015(7) 0.009(9)
C19 0.082(10) 0.054(10) 0.069(10) 0.016(8) -0.011(7) 0.017(8)
C20 0.028(6) 0.051(8) 0.048(7) -0.002(7) -0.001(5) -0.016(6)

loop_
_atom_type_symbol
_atom_type_description
_atom_type_scat_dispersion_real
_atom_type_scat_dispersion_imag
_atom_type_scat_source
C C 0.0033 0.0016 'International Tables Vol C Tables 4.2.6.8 and 6.1.1.4'
H H 0.0000 0.0000 'International Tables Vol C Tables 4.2.6.8 and 6.1.1.4'
N N 0.0061 0.0033 'International Tables Vol C Tables 4.2.6.8 and 6.1.1.4'
O O 0.0106 0.0060 'International Tables Vol C Tables 4.2.6.8 and 6.1.1.4'

loop_
_geom_angle_atom_site_label_1
_geom_angle_atom_site_label_2
_geom_angle_atom_site_label_3
_geom_angle
C3 N1 C2 117.8(9)
C3 N1 C5 121.3(9)
C2 N1 C5 119.6(9)
C1 N2 C4 121.9(9)
C1 N2 C6 117.6(9)
C4 N2 C6 120.5(9)
C2 O3 C7 62.5(7)
C4 O4 C14 62.8(7)
O2 C1 N2 124.3(10)
O2 C1 C2 123.1(10)
N2 C1 C2 112.5(9)
O3 C2 N1 114.1(8)
O3 C2 C7 60.0(7)
N1 C2 C7 120.9(9)
O3 C2 C1 113.0(8)
N1 C2 C1 113.3(9)
C7 C2 C1 122.7(9)
O1 C3 N1 123.6(11)
O1 C3 C4 119.4(10)
N1 C3 C4 117.0(10)
O4 C4 N2 116.8(9)
O4 C4 C14 61.0(7)
N2 C4 C14 122.5(9)
O4 C4 C3 117.8(9)
N2 C4 C3 112.1(9)
C14 C4 C3 117.7(10)
N1 C5 H5A 109.5
N1 C5 H5B 109.5
H5A C5 H5B 109.5
N1 C5 H5C 109.5
H5A C5 H5C 109.5
H5B C5 H5C 109.5
N2 C6 H6A 109.5
N2 C6 H6B 109.5
H6A C6 H6B 109.5
N2 C6 H6C 109.5
H6A C6 H6C 109.5
H6B C6 H6C 109.5
O3 C7 C13 120.3(9)
O3 C7 C2 57.5(7)
C13 C7 C2 125.6(9)
O3 C7 H7A 113.9
C13 C7 H7A 113.9
C2 C7 H7A 113.9
C9 C8 C13 120.2(11)
C9 C8 H8A 119.9
C13 C8 H8A 119.9
C8 C9 C10 121.6(12)
C8 C9 H9A 119.2
C10 C9 H9A 119.2
C11 C10 C9 118.2(11)
C11 C10 H10A 120.9
C9 C10 H10A 120.9
C10 C11 C12 121.2(12)
C10 C11 H11A 119.4
C12 C11 H11A 119.4
C11 C12 C13 119.7(11)
C11 C12 H12A 120.1
C13 C12 H12A 120.1
C12 C13 C8 119.1(10)
C12 C13 C7 119.7(10)
C8 C13 C7 121.2(10)
O4 C14 C4 56.1(7)
O4 C14 C20 117.8(10)
C4 C14 C20 118.7(9)
O4 C14 H14A 116.8
C4 C14 H14A 116.8
C20 C14 H14A 116.8
C20 C15 C16 120.2(12)
C20 C15 H15A 119.9
C16 C15 H15A 119.9
C17 C16 C15 120.2(14)
C17 C16 H16A 119.9
C15 C16 H16A 119.9
C18 C17 C16 119.8(13)
C18 C17 H17A 120.1
C16 C17 H17A 120.1
C17 C18 C19 121.5(13)
C17 C18 H18A 119.2
C19 C18 H18A 119.2
C20 C19 C18 119.3(13)
C20 C19 H19A 120.4
C18 C19 H19A 120.4
C15 C20 C19 118.9(11)
C15 C20 C14 117.0(11)
C19 C20 C14 124.1(12)

loop_
_geom_bond_atom_site_label_1
_geom_bond_atom_site_label_2
_geom_bond_distance
N1 C3 1.338(14)
N1 C2 1.452(12)
N1 C5 1.460(13)
O1 C3 1.256(12)
N2 C1 1.358(13)
N2 C4 1.446(12)
N2 C6 1.478(15)
O2 C1 1.197(11)
O3 C2 1.395(12)
O3 C7 1.434(13)
O4 C4 1.372(12)
O4 C14 1.446(14)
C1 C2 1.516(15)
C2 C7 1.469(16)
C3 C4 1.509(15)
C4 C14 1.470(14)
C5 H5A 0.9700
C5 H5B 0.9700
C5 H5C 0.9700
C6 H6A 0.9700
C6 H6B 0.9700
C6 H6C 0.9700
C7 C13 1.490(16)
C7 H7A 0.9900
C8 C9 1.359(16)
C8 C13 1.403(15)
C8 H8A 0.9400
C9 C10 1.384(17)
C9 H9A 0.9400
C10 C11 1.383(16)
C10 H10A 0.9400
C11 C12 1.390(15)
C11 H11A 0.9400
C12 C13 1.380(15)
C12 H12A 0.9400
C14 C20 1.484(14)
C14 H14A 0.9900
C15 C20 1.378(17)
C15 C16 1.413(17)
C15 H15A 0.9400
C16 C17 1.351(18)
C16 H16A 0.9400
C17 C18 1.337(19)
C17 H17A 0.9400
C18 C19 1.418(17)
C18 H18A 0.9400
C19 C20 1.367(16)
C19 H19A 0.9400
